data_4505025
loop_
_publ_author_name
'Xu, Zhengtao'
'Li, Kunhao'
'Fettinger, James C.'
'Li, Jing'
'King, Michael M.'

_publ_section_title
;
 A Semiconductive Coordination Network Based on
 2,3,6,7,10,11-Hexakis(methylthio)triphenylene and BiCl3
;
_journal_issue 2
_journal_name_full 'Crystal Growth &amp; Design'
_journal_page_first 423
_journal_paper_doi 10.1021/cg049817k
_journal_volume 5
_journal_year 2005
_chemical_formula_sum 'C24 H24 S6'
_chemical_formula_weight 504.79
_chemical_name_common 2,3,6,7,10,11-Hexakis(methylthio)triphenylene
_chemical_name_systematic
; 
 ? 
;
_space_group_IT_number 2
_symmetry_cell_setting triclinic
_symmetry_space_group_name_Hall '-P 1'
_symmetry_space_group_name_H-M 'P -1'
_atom_sites_solution_hydrogens geom
_atom_sites_solution_primary direct
_atom_sites_solution_secondary difmap
_audit_creation_method SHELXL-97
_cell_angle_alpha 115.9640(10)
_cell_angle_beta 96.6030(10)
_cell_angle_gamma 100.9190(10)
_cell_formula_units_Z 2
_cell_length_a 7.5608(4)
_cell_length_b 13.0954(7)
_cell_length_c 13.7926(7)
_cell_measurement_reflns_used 6247
_cell_measurement_temperature 173(2)
_cell_measurement_theta_max 27.472
_cell_measurement_theta_min 2.904
_cell_volume 1174.88(11)
_computing_cell_refinement 'Bruker SMART'
_computing_data_collection 'Bruker SMART'
_computing_data_reduction 'Bruker SAINT'
_computing_molecular_graphics 'Bruker SHELXTL'
_computing_publication_material 'Bruker SHELXTL'
_computing_structure_refinement 'SHELXL-97 (Sheldrick, 1997)'
_computing_structure_solution 'SHELXS-97 (Sheldrick, 1990)'
_diffrn_ambient_temperature 173(2)
_diffrn_measured_fraction_theta_full 0.980
_diffrn_measured_fraction_theta_max 0.980
_diffrn_measurement_device_type 'CCD area detector'
_diffrn_measurement_method 'phi and omega scans'
_diffrn_radiation_monochromator graphite
_diffrn_radiation_source 'fine-focus sealed tube'
_diffrn_radiation_type MoK\a
_diffrn_radiation_wavelength 0.71073
_diffrn_reflns_av_R_equivalents 0.0225
_diffrn_reflns_av_sigmaI/netI 0.0267
_diffrn_reflns_limit_h_max 8
_diffrn_reflns_limit_h_min -9
_diffrn_reflns_limit_k_max 17
_diffrn_reflns_limit_k_min -17
_diffrn_reflns_limit_l_max 17
_diffrn_reflns_limit_l_min -17
_diffrn_reflns_number 12283
_diffrn_reflns_theta_full 27.50
_diffrn_reflns_theta_max 27.50
_diffrn_reflns_theta_min 2.90
_exptl_absorpt_coefficient_mu 0.593
_exptl_absorpt_correction_T_max 0.9409
_exptl_absorpt_correction_T_min 0.8030
_exptl_absorpt_correction_type 'Empirical, SADABS (multi-scan)'
_exptl_crystal_colour Yellow
_exptl_crystal_density_diffrn 1.427
_exptl_crystal_density_meas 0
_exptl_crystal_density_method 'not measured'
_exptl_crystal_description Block
_exptl_crystal_F_000 528
_exptl_crystal_size_max 0.39
_exptl_crystal_size_mid 0.17
_exptl_crystal_size_min 0.10
_refine_diff_density_max 0.903
_refine_diff_density_min -0.434
_refine_diff_density_rms 0.117
_refine_ls_extinction_method none
_refine_ls_goodness_of_fit_ref 1.049
_refine_ls_hydrogen_treatment mixed
_refine_ls_matrix_type full
_refine_ls_number_parameters 367
_refine_ls_number_reflns 5287
_refine_ls_number_restraints 0
_refine_ls_restrained_S_all 1.049
_refine_ls_R_factor_all 0.0546
_refine_ls_R_factor_gt 0.0452
_refine_ls_shift/su_max 0.001
_refine_ls_shift/su_mean 0.000
_refine_ls_structure_factor_coef Fsqd
_refine_ls_weighting_details 'calc w=1/[\s^2^(Fo^2^)+(0.0941P)^2^+0.0000P] where P=(Fo^2^+2Fc^2^)/3'
_refine_ls_weighting_scheme calc
_refine_ls_wR_factor_gt 0.1202
_refine_ls_wR_factor_ref 0.1265
_reflns_number_gt 4369
_reflns_number_total 5287
_reflns_threshold_expression >2sigma(I)
_cod_data_source_file cg049817ksi20040608_040335.cif
_cod_data_source_block 1
_cod_depositor_comments
;
The following automatic conversions were performed:

'_symmetry_cell_setting' value 'Triclinic' changed to 'triclinic'
according to /home/saulius/struct/CIF-dictionaries/cif_core.dic
dictionary named 'cif_core.dic' version 2.4.1 from 2010-06-29.

Automatic conversion script
Id: cif_fix_values 1715 2011-07-08 13:25:40Z adriana 
;
_cod_original_sg_symbol_H-M P-1
_cod_database_code 4505025

loop_
_symmetry_equiv_pos_as_xyz
'x, y, z'
'-x, -y, -z'

loop_
_atom_site_label
_atom_site_type_symbol
_atom_site_fract_x
_atom_site_fract_y
_atom_site_fract_z
_atom_site_U_iso_or_equiv
_atom_site_adp_type
_atom_site_occupancy
_atom_site_symmetry_multiplicity
_atom_site_calc_flag
S1 S 0.30966(8) 0.88217(4) 0.40837(4) 0.03701(15) Uani 1 1 d
C1 C 0.2961(3) 0.66371(16) 0.23681(15) 0.0256(4) Uani 1 1 d
H1 H 0.352(3) 0.642(2) 0.2932(19) 0.038(6) Uiso 1 1 d
C1A C 0.3493(4) 0.8056(2) 0.48692(19) 0.0417(5) Uani 1 1 d
H1A1 H 0.468(4) 0.780(2) 0.479(2) 0.068(9) Uiso 1 1 d
H1A2 H 0.374(5) 0.871(3) 0.571(3) 0.090(11) Uiso 1 1 d
H1A3 H 0.237(3) 0.7413(18) 0.4669(16) 0.026(5) Uiso 1 1 d
S2 S 0.14713(7) 0.94067(4) 0.23325(4) 0.03382(14) Uani 1 1 d
C2 C 0.2638(3) 0.77261(16) 0.26950(15) 0.0258(4) Uani 1 1 d
C2A C 0.0978(3) 0.95218(19) 0.10861(18) 0.0336(4) Uani 1 1 d
H2A1 H -0.013(4) 0.895(2) 0.051(2) 0.050(7) Uiso 1 1 d
H2A2 H 0.070(3) 1.031(2) 0.1296(19) 0.044(6) Uiso 1 1 d
H2A3 H 0.198(4) 0.947(2) 0.072(2) 0.046(6) Uiso 1 1 d
S3 S 0.04200(8) 0.51710(5) -0.37482(4) 0.03555(15) Uani 1 1 d
C3 C 0.1973(2) 0.80262(15) 0.18758(15) 0.0243(4) Uani 1 1 d
C3A C 0.0578(3) 0.67214(19) -0.30468(19) 0.0388(5) Uani 1 1 d
H3A1 H 0.195(3) 0.721(2) -0.261(2) 0.047(7) Uiso 1 1 d
H3A2 H 0.029(3) 0.688(2) -0.364(2) 0.049(7) Uiso 1 1 d
H3A3 H -0.034(3) 0.688(2) -0.2552(19) 0.037(6) Uiso 1 1 d
S4 S 0.17309(7) 0.29332(4) -0.43904(4) 0.03388(15) Uani 1 1 d
C4 C 0.1768(2) 0.72433(16) 0.07763(15) 0.0249(4) Uani 1 1 d
H4 H 0.124(3) 0.7391(18) 0.0158(18) 0.031(5) Uiso 1 1 d
C4A C 0.1804(4) 0.15394(19) -0.44629(19) 0.0398(5) Uani 1 1 d
H4A1 H 0.080(4) 0.122(2) -0.413(2) 0.053(7) Uiso 1 1 d
H4A2 H 0.159(3) 0.105(2) -0.520(2) 0.036(6) Uiso 1 1 d
H4A3 H 0.319(4) 0.167(2) -0.399(2) 0.050(7) Uiso 1 1 d
S5 S 0.43544(7) 0.11158(4) -0.00382(4) 0.03132(14) Uani 1 1 d
C5 C 0.1422(3) 0.56332(17) -0.15666(16) 0.0260(4) Uani 1 1 d
H5 H 0.120(3) 0.6293(18) -0.1350(16) 0.021(5) Uiso 1 1 d
C5A C 0.3837(3) 0.03487(18) -0.15266(17) 0.0336(4) Uani 1 1 d
H5A H 0.466(3) 0.074(2) -0.1864(19) 0.038(6) Uiso 1 1 d
H5B H 0.404(3) -0.043(2) -0.1749(18) 0.032(5) Uiso 1 1 d
H5C H 0.260(4) 0.028(2) -0.186(2) 0.049(7) Uiso 1 1 d
S6 S 0.41498(7) 0.26207(4) 0.23424(4) 0.03254(14) Uani 1 1 d
C6 C 0.1284(3) 0.48897(16) -0.26691(15) 0.0260(4) Uani 1 1 d
C6A C 0.4534(3) 0.3889(2) 0.36773(17) 0.0375(5) Uani 1 1 d
H6A H 0.346(4) 0.420(2) 0.379(2) 0.054(7) Uiso 1 1 d
H6B H 0.500(4) 0.365(2) 0.419(2) 0.053(7) Uiso 1 1 d
H6C H 0.558(4) 0.455(2) 0.377(2) 0.047(7) Uiso 1 1 d
C7 C 0.1784(3) 0.38221(16) -0.29768(14) 0.0255(4) Uani 1 1 d
C8 C 0.2328(3) 0.35202(16) -0.21702(15) 0.0252(4) Uani 1 1 d
H8 H 0.269(3) 0.2857(18) -0.2341(16) 0.023(5) Uiso 1 1 d
C9 C 0.3348(2) 0.28209(16) -0.04908(15) 0.0241(4) Uani 1 1 d
H9 H 0.347(3) 0.2362(19) -0.1237(18) 0.030(5) Uiso 1 1 d
C10 C 0.3783(2) 0.24530(15) 0.02831(15) 0.0235(3) Uani 1 1 d
C11 C 0.3762(2) 0.31821(15) 0.14056(15) 0.0245(4) Uani 1 1 d
C12 C 0.3410(3) 0.42587(16) 0.16952(15) 0.0248(4) Uani 1 1 d
H12 H 0.334(3) 0.472(2) 0.240(2) 0.043(6) Uiso 1 1 d
C13 C 0.3025(2) 0.46609(15) 0.09158(14) 0.0233(4) Uani 1 1 d
C14 C 0.2705(2) 0.58137(15) 0.12453(14) 0.0223(3) Uani 1 1 d
C15 C 0.2148(2) 0.61460(15) 0.04340(14) 0.0227(3) Uani 1 1 d
C16 C 0.1997(2) 0.53419(15) -0.07322(14) 0.0232(4) Uani 1 1 d
C17 C 0.2425(2) 0.42605(15) -0.10428(14) 0.0220(3) Uani 1 1 d
C18 C 0.2945(2) 0.39054(15) -0.02022(14) 0.0219(3) Uani 1 1 d

loop_
_atom_site_aniso_label
_atom_site_aniso_U_11
_atom_site_aniso_U_22
_atom_site_aniso_U_33
_atom_site_aniso_U_23
_atom_site_aniso_U_13
_atom_site_aniso_U_12
S1 0.0491(3) 0.0305(3) 0.0280(3) 0.0081(2) 0.0066(2) 0.0186(2)
C1 0.0267(9) 0.0277(9) 0.0252(9) 0.0132(7) 0.0075(7) 0.0108(7)
C1A 0.0499(14) 0.0463(13) 0.0336(11) 0.0200(10) 0.0114(10) 0.0189(11)
S2 0.0442(3) 0.0273(3) 0.0348(3) 0.0142(2) 0.0133(2) 0.0187(2)
C2 0.0256(9) 0.0243(8) 0.0267(8) 0.0104(7) 0.0081(7) 0.0077(7)
C2A 0.0345(11) 0.0308(10) 0.0428(11) 0.0211(9) 0.0119(9) 0.0131(9)
S3 0.0481(3) 0.0384(3) 0.0293(3) 0.0205(2) 0.0088(2) 0.0202(2)
C3 0.0227(8) 0.0218(8) 0.0310(9) 0.0126(7) 0.0092(7) 0.0095(7)
C3A 0.0477(13) 0.0360(11) 0.0432(12) 0.0260(10) 0.0082(10) 0.0169(10)
S4 0.0457(3) 0.0352(3) 0.0254(2) 0.0146(2) 0.0112(2) 0.0183(2)
C4 0.0251(9) 0.0264(9) 0.0290(9) 0.0163(7) 0.0099(7) 0.0094(7)
C4A 0.0547(14) 0.0303(10) 0.0350(11) 0.0115(9) 0.0153(10) 0.0193(10)
S5 0.0421(3) 0.0285(2) 0.0343(3) 0.0190(2) 0.0139(2) 0.0195(2)
C5 0.0273(9) 0.0256(9) 0.0309(9) 0.0158(7) 0.0089(7) 0.0119(7)
C5A 0.0389(11) 0.0304(10) 0.0341(10) 0.0145(8) 0.0120(9) 0.0147(9)
S6 0.0439(3) 0.0319(3) 0.0318(3) 0.0203(2) 0.0107(2) 0.0173(2)
C6 0.0258(9) 0.0297(9) 0.0291(9) 0.0184(8) 0.0073(7) 0.0098(7)
C6A 0.0475(13) 0.0380(11) 0.0289(10) 0.0163(9) 0.0082(9) 0.0145(10)
C7 0.0274(9) 0.0268(9) 0.0245(8) 0.0128(7) 0.0086(7) 0.0084(7)
C8 0.0267(9) 0.0236(8) 0.0278(9) 0.0126(7) 0.0081(7) 0.0093(7)
C9 0.0240(9) 0.0244(8) 0.0277(9) 0.0137(7) 0.0090(7) 0.0096(7)
C10 0.0233(8) 0.0229(8) 0.0299(9) 0.0147(7) 0.0102(7) 0.0106(7)
C11 0.0252(9) 0.0267(9) 0.0283(9) 0.0174(7) 0.0082(7) 0.0090(7)
C12 0.0282(9) 0.0250(9) 0.0244(9) 0.0132(7) 0.0071(7) 0.0097(7)
C13 0.0215(8) 0.0241(8) 0.0277(9) 0.0139(7) 0.0082(7) 0.0075(7)
C14 0.0207(8) 0.0237(8) 0.0262(8) 0.0138(7) 0.0077(7) 0.0075(7)
C15 0.0206(8) 0.0245(8) 0.0262(8) 0.0141(7) 0.0074(7) 0.0065(7)
C16 0.0206(8) 0.0230(8) 0.0274(8) 0.0126(7) 0.0077(7) 0.0058(7)
C17 0.0197(8) 0.0235(8) 0.0262(8) 0.0142(7) 0.0065(6) 0.0064(7)
C18 0.0198(8) 0.0237(8) 0.0268(8) 0.0150(7) 0.0078(7) 0.0065(7)

loop_
_atom_type_symbol
_atom_type_description
_atom_type_scat_dispersion_real
_atom_type_scat_dispersion_imag
_atom_type_scat_source
C C 0.0033 0.0016 'International Tables Vol C Tables 4.2.6.8 and 6.1.1.4'
H H 0.0000 0.0000 'International Tables Vol C Tables 4.2.6.8 and 6.1.1.4'
S S 0.1246 0.1234 'International Tables Vol C Tables 4.2.6.8 and 6.1.1.4'

loop_
_geom_angle_atom_site_label_1
_geom_angle_atom_site_label_2
_geom_angle_atom_site_label_3
_geom_angle
C2 S1 C1A 104.12(10)
C2 C1 C14 122.44(17)
C2 C1 H1 121.0(13)
C14 C1 H1 116.3(13)
S1 C1A H1A1 111.7(17)
S1 C1A H1A2 104.4(18)
H1A1 C1A H1A2 105(2)
S1 C1A H1A3 108.6(12)
H1A1 C1A H1A3 115(2)
H1A2 C1A H1A3 111(2)
C3 S2 C2A 103.51(9)
C1 C2 C3 119.10(16)
C1 C2 S1 124.02(15)
C3 C2 S1 116.82(13)
S2 C2A H2A1 117.8(15)
S2 C2A H2A2 107.4(13)
H2A1 C2A H2A2 103.1(19)
S2 C2A H2A3 112.5(15)
H2A1 C2A H2A3 105(2)
H2A2 C2A H2A3 110.1(19)
C6 S3 C3A 103.33(10)
C4 C3 C2 119.00(15)
C4 C3 S2 123.42(14)
C2 C3 S2 117.58(13)
S3 C3A H3A1 110.5(13)
S3 C3A H3A2 102.0(16)
H3A1 C3A H3A2 108(2)
S3 C3A H3A3 110.3(13)
H3A1 C3A H3A3 112.6(19)
H3A2 C3A H3A3 113(2)
C7 S4 C4A 103.06(10)
C3 C4 C15 122.37(16)
C3 C4 H4 122.4(12)
C15 C4 H4 115.0(12)
S4 C4A H4A1 113.5(14)
S4 C4A H4A2 103.4(15)
H4A1 C4A H4A2 110(2)
S4 C4A H4A3 107.2(13)
H4A1 C4A H4A3 108.7(19)
H4A2 C4A H4A3 114.4(19)
C10 S5 C5A 103.98(9)
C6 C5 C16 121.78(17)
C6 C5 H5 122.1(13)
C16 C5 H5 116.1(13)
S5 C5A H5A 113.9(13)
S5 C5A H5B 107.2(13)
H5A C5A H5B 106.6(18)
S5 C5A H5C 113.6(15)
H5A C5A H5C 104(2)
H5B C5A H5C 110.8(19)
C11 S6 C6A 103.43(10)
C5 C6 C7 119.50(16)
C5 C6 S3 123.30(14)
C7 C6 S3 117.15(13)
S6 C6A H6A 113.0(16)
S6 C6A H6B 104.4(15)
H6A C6A H6B 118(2)
S6 C6A H6C 110.7(14)
H6A C6A H6C 107(2)
H6B C6A H6C 104(2)
C8 C7 C6 119.26(16)
C8 C7 S4 122.43(14)
C6 C7 S4 118.30(13)
C7 C8 C17 121.62(16)
C7 C8 H8 121.0(13)
C17 C8 H8 117.3(13)
C10 C9 C18 122.24(16)
C10 C9 H9 118.7(13)
C18 C9 H9 118.6(13)
C9 C10 C11 118.89(15)
C9 C10 S5 123.69(14)
C11 C10 S5 117.41(13)
C12 C11 C10 118.92(16)
C12 C11 S6 123.93(14)
C10 C11 S6 117.13(13)
C11 C12 C13 122.57(16)
C11 C12 H12 120.6(16)
C13 C12 H12 116.7(16)
C18 C13 C12 118.07(16)
C18 C13 C14 120.32(16)
C12 C13 C14 121.61(16)
C1 C14 C15 118.15(16)
C1 C14 C13 121.64(16)
C15 C14 C13 120.21(15)
C4 C15 C14 118.80(16)
C4 C15 C16 121.92(16)
C14 C15 C16 119.28(15)
C17 C16 C5 118.64(16)
C17 C16 C15 120.36(15)
C5 C16 C15 121.00(16)
C16 C17 C8 119.13(15)
C16 C17 C18 120.07(15)
C8 C17 C18 120.80(15)
C9 C18 C13 119.16(15)
C9 C18 C17 121.31(15)
C13 C18 C17 119.52(15)

loop_
_geom_bond_atom_site_label_1
_geom_bond_atom_site_label_2
_geom_bond_distance
S1 C2 1.7607(18)
S1 C1A 1.806(2)
C1 C2 1.375(2)
C1 C14 1.410(2)
C1 H1 1.02(2)
C1A H1A1 1.02(3)
C1A H1A2 1.06(3)
C1A H1A3 0.99(2)
S2 C3 1.7683(17)
S2 C2A 1.794(2)
C2 C3 1.420(3)
C2A H2A1 0.99(3)
C2A H2A2 1.01(3)
C2A H2A3 0.96(3)
S3 C6 1.7679(18)
S3 C3A 1.798(2)
C3 C4 1.378(2)
C3A H3A1 1.06(3)
C3A H3A2 0.93(3)
C3A H3A3 1.01(2)
S4 C7 1.7708(18)
S4 C4A 1.796(2)
C4 C15 1.401(2)
C4 H4 1.01(2)
C4A H4A1 1.04(3)
C4A H4A2 0.91(2)
C4A H4A3 1.11(3)
S5 C10 1.7609(17)
S5 C5A 1.799(2)
C5 C6 1.379(3)
C5 C16 1.411(3)
C5 H5 0.84(2)
C5A H5A 1.01(2)
C5A H5B 0.97(2)
C5A H5C 0.96(3)
S6 C11 1.7672(18)
S6 C6A 1.802(2)
C6 C7 1.412(2)
C6A H6A 0.97(3)
C6A H6B 0.95(3)
C6A H6C 1.00(3)
C7 C8 1.380(3)
C8 C17 1.411(2)
C8 H8 0.90(2)
C9 C10 1.382(2)
C9 C18 1.402(2)
C9 H9 0.97(2)
C10 C11 1.423(2)
C11 C12 1.375(2)
C12 C13 1.414(2)
C12 H12 0.91(2)
C13 C18 1.407(2)
C13 C14 1.452(2)
C14 C15 1.416(2)
C15 C16 1.462(2)
C16 C17 1.403(2)
C17 C18 1.467(2)

loop_
_cod_related_entry_id
_cod_related_entry_database
_cod_related_entry_code
1 ChemSpider 14871636
